data_4304468
loop_
_publ_author_name
'Keisuke Suzuki'
'Naomi Shimmura'
'Khajadpai Thipyapong'
'Tomoya Uehara'
'Hiromichi Akizawa'
'Yasushi Arano'

_publ_contact_author_email ' keisuke_suzuki@nmp.co.jp '
_publ_contact_author_name ' Keisuke Suzuki'
_publ_section_title
;
Assessment of Macrocyclic Triamine Ligands As Synthons for
Organometallic 99mTc Radiopharmaceuticals
;
_journal_name_full 'Inorganic Chemistry'
_journal_page_first 2593
_journal_page_last 2600
_journal_paper_doi 10.1021/ic7019654
_journal_volume 47
_journal_year 2008
_chemical_formula_sum 'C9 H15 Br N3 O3 Re'
_chemical_formula_weight 479.35
_space_group_IT_number 61
_symmetry_cell_setting orthorhombic
_symmetry_Int_Tables_number 61
_symmetry_space_group_name_Hall '-P 2ac 2ab'
_symmetry_space_group_name_H-M 'P b c a'
_cell_angle_alpha 89
_cell_angle_beta 89
_cell_angle_gamma 90
_cell_formula_units_Z 8
_cell_length_a 14.816(2)
_cell_length_b 13.776(3)
_cell_length_c 13.667(3)
_cell_measurement_reflns_used 16
_cell_measurement_temperature 298.2
_cell_measurement_theta_max 19.7
_cell_measurement_theta_min 16.6
_cell_volume 2788.7(9)
_computing_cell_refinement WinAFC
_computing_data_collection WinAFC
_computing_data_reduction 'teXsan Ver. 1.11'
_computing_publication_material 'teXsan Ver. 1.11'
_computing_structure_refinement 'teXsan Ver. 1.10'
_computing_structure_solution SIR97
_diffrn_measured_fraction_theta_full 0.9992
_diffrn_measured_fraction_theta_max 0.9992
_diffrn_measurement_device_type 'Rigaku AFC7S'
_diffrn_measurement_method \w-2\q
_diffrn_radiation_type 'Cu K\a'
_diffrn_radiation_wavelength 1.5418
_diffrn_reflns_limit_h_max 17
_diffrn_reflns_limit_h_min 0
_diffrn_reflns_limit_k_max 16
_diffrn_reflns_limit_k_min 0
_diffrn_reflns_limit_l_max 16
_diffrn_reflns_limit_l_min 0
_diffrn_reflns_number 2956
_diffrn_reflns_theta_full 69.01
_diffrn_reflns_theta_max 69.01
_diffrn_standards_decay_% 1.81
_diffrn_standards_interval_count 150
_diffrn_standards_number 3
_exptl_absorpt_coefficient_mu 20.615
_exptl_absorpt_correction_T_max 0.997
_exptl_absorpt_correction_T_min 0.589
_exptl_absorpt_correction_type psi-scan
_exptl_absorpt_process_details '(North, Phillips & Mathews, 1968)'
_exptl_crystal_colour colorless
_exptl_crystal_density_diffrn 2.283
_exptl_crystal_density_method 'not measured'
_exptl_crystal_description prismatic
_exptl_crystal_size_max 0.400
_exptl_crystal_size_mid 0.300
_exptl_crystal_size_min 0.300
_refine_diff_density_max 5.04
_refine_diff_density_min -5.70
_refine_ls_extinction_coef 0.091(2)
_refine_ls_extinction_method 'Zachariasen(1967) type 2 Gaussian isotropic'
_refine_ls_goodness_of_fit_ref 2.295
_refine_ls_hydrogen_treatment noref
_refine_ls_number_parameters 155
_refine_ls_number_reflns 2300
_refine_ls_R_factor_gt 0.0574
_refine_ls_shift/su_max 0.0003
_refine_ls_structure_factor_coef F
_refine_ls_weighting_details 'w = 1/[\s^2^(Fo) + 0.00063|Fo|^2^]'
_refine_ls_weighting_scheme calc
_refine_ls_wR_factor_ref 0.0764
_reflns_number_gt 2300
_reflns_number_total 2599
_reflns_threshold_expression F^2^>3.0\s(F^2^)
_cod_data_source_file ic7019654-file004_1.cif
_cod_data_source_block 051001_Re9N3
_cod_original_cell_volume 2789(1)
_cod_original_formula_sum 'C9 H15 Br N3 O3 Re '
_cod_database_code 4304468

loop_
_symmetry_equiv_pos_as_xyz
x,y,z
1/2+x,1/2-y,-z
-x,1/2+y,1/2-z
1/2-x,-y,1/2+z
-x,-y,-z
1/2-x,1/2+y,z
x,1/2-y,1/2+z
1/2+x,y,1/2-z

loop_
_atom_site_label
_atom_site_type_symbol
_atom_site_fract_x
_atom_site_fract_y
_atom_site_fract_z
_atom_site_U_iso_or_equiv
_atom_site_adp_type
_atom_site_occupancy
_atom_site_calc_flag
_atom_site_refinement_flags
_atom_site_disorder_assembly
_atom_site_disorder_group
Re(1) Re 0.39547(3) 0.39641(3) 0.69958(3) 0.0103(2) Uani 1.00 d . . .
Br(1) Br 0.35060(8) 0.08771(7) 0.65809(9) 0.0267(3) Uani 1.00 d . . .
O(1) O 0.2596(8) 0.3427(8) 0.5409(8) 0.064(3) Uani 1.00 d . . .
O(2) O 0.5410(6) 0.2733(6) 0.6016(7) 0.038(2) Uani 1.00 d . . .
O(3) O 0.450(1) 0.5732(8) 0.5795(9) 0.087(5) Uani 1.00 d . . .
N(1) N 0.4742(6) 0.4324(6) 0.8302(5) 0.016(2) Uani 1.00 d . . .
N(2) N 0.2978(6) 0.4718(6) 0.7916(6) 0.017(2) Uani 1.00 d . . .
N(3) N 0.3537(5) 0.2838(6) 0.8036(5) 0.014(2) Uani 1.00 d . . .
C(1) C 0.3112(8) 0.3610(8) 0.5997(7) 0.028(3) Uani 1.00 d . . .
C(2) C 0.4863(7) 0.3185(8) 0.6368(7) 0.021(2) Uani 1.00 d . . .
C(3) C 0.430(1) 0.5059(8) 0.6234(9) 0.041(4) Uani 1.00 d . . .
C(4) C 0.4280(8) 0.5010(8) 0.8967(7) 0.023(3) Uani 1.00 d . . .
C(5) C 0.3482(8) 0.5483(7) 0.8465(8) 0.024(3) Uani 1.00 d . . .
C(6) C 0.2443(8) 0.4073(8) 0.8556(9) 0.026(3) Uani 1.00 d . . .
C(7) C 0.2575(8) 0.3025(8) 0.8279(9) 0.028(3) Uani 1.00 d . . .
C(8) C 0.4128(8) 0.2787(8) 0.8915(8) 0.027(3) Uani 1.00 d . . .
C(9) C 0.4966(7) 0.3374(8) 0.8775(7) 0.023(3) Uani 1.00 d . . .
H(1) H 0.5294 0.4618 0.8098 0.0182 Uiso 1.00 calc . . .
H(2) H 0.2565 0.5041 0.7487 0.0203 Uiso 1.00 calc . . .
H(3) H 0.3568 0.2228 0.7708 0.0158 Uiso 1.00 calc . . .
H(4) H 0.4701 0.5501 0.9171 0.0271 Uiso 1.00 calc . . .
H(5) H 0.4082 0.4669 0.9538 0.0271 Uiso 1.00 calc . . .
H(6) H 0.3682 0.5976 0.8030 0.0292 Uiso 1.00 calc . . .
H(7) H 0.3089 0.5770 0.8943 0.0292 Uiso 1.00 calc . . .
H(8) H 0.1821 0.4234 0.8510 0.0315 Uiso 1.00 calc . . .
H(9) H 0.2634 0.4159 0.9220 0.0315 Uiso 1.00 calc . . .
H(10) H 0.2209 0.2882 0.7720 0.0331 Uiso 1.00 calc . . .
H(11) H 0.2397 0.2617 0.8804 0.0331 Uiso 1.00 calc . . .
H(12) H 0.4295 0.2132 0.9034 0.0320 Uiso 1.00 calc . . .
H(13) H 0.3812 0.3035 0.9466 0.0320 Uiso 1.00 calc . . .
H(14) H 0.5381 0.3025 0.8377 0.0276 Uiso 1.00 calc . . .
H(15) H 0.5243 0.3490 0.9400 0.0276 Uiso 1.00 calc . . .

loop_
_atom_site_aniso_label
_atom_site_aniso_U_11
_atom_site_aniso_U_22
_atom_site_aniso_U_33
_atom_site_aniso_U_12
_atom_site_aniso_U_13
_atom_site_aniso_U_23
Re(1) 0.0209(3) 0.0057(3) 0.0043(3) 0.0000(1) -0.0017(1) -0.0009(1)
Br(1) 0.0296(6) 0.0159(5) 0.0345(6) -0.0038(4) 0.0185(5) -0.0041(4)
O(1) 0.073(7) 0.071(7) 0.049(6) 0.025(6) -0.045(6) -0.033(5)
O(2) 0.032(4) 0.040(5) 0.041(5) 0.005(4) 0.011(4) -0.016(4)
O(3) 0.16(1) 0.043(6) 0.060(8) -0.027(8) 0.027(9) 0.035(6)
N(1) 0.024(4) 0.015(4) 0.008(3) -0.006(3) -0.005(3) -0.005(3)
N(2) 0.027(5) 0.005(4) 0.018(4) 0.006(3) -0.001(3) -0.005(3)
N(3) 0.017(4) 0.010(4) 0.014(4) -0.003(3) -0.004(3) -0.001(3)
C(1) 0.040(6) 0.033(6) 0.011(4) 0.006(5) -0.009(5) -0.011(4)
C(2) 0.027(5) 0.024(5) 0.012(4) -0.001(4) 0.000(4) -0.007(4)
C(3) 0.08(1) 0.018(6) 0.027(6) -0.001(6) 0.017(7) 0.002(5)
C(4) 0.034(5) 0.027(5) 0.007(4) 0.000(5) 0.004(4) -0.013(4)
C(5) 0.040(6) 0.012(4) 0.021(5) 0.002(5) -0.004(4) -0.011(4)
C(6) 0.022(5) 0.025(5) 0.032(6) 0.002(4) 0.013(5) 0.000(4)
C(7) 0.025(5) 0.022(6) 0.037(6) -0.005(4) 0.002(5) 0.001(5)
C(8) 0.044(6) 0.020(5) 0.018(5) 0.001(5) -0.008(5) 0.016(4)
C(9) 0.026(5) 0.024(5) 0.021(5) 0.006(4) -0.010(4) -0.001(4)

loop_
_atom_type_symbol
_atom_type_description
_atom_type_scat_dispersion_real
_atom_type_scat_dispersion_imag
_atom_type_scat_source
C C 0.018 0.009
;International Tables for Crystallography
(1992, Vol. C, Tables 4.2.6.8 and 6.1.1.1)
;
H H 0.000 0.000
;International Tables for Crystallography
(1992, Vol. C, Table 6.1.1.2)
;
N N 0.031 0.018
;International Tables for Crystallography
(1992, Vol. C, Tables 4.2.6.8 and 6.1.1.1)
;
O O 0.049 0.032
;International Tables for Crystallography
(1992, Vol. C, Tables 4.2.6.8 and 6.1.1.1)
;
Br Br -0.676 1.280
;International Tables for Crystallography
(1992, Vol. C, Tables 4.2.6.8 and 6.1.1.1)
;
Re Re -5.208 5.892
;International Tables for Crystallography
(1992, Vol. C, Tables 4.2.6.8 and 6.1.1.1)
;

loop_
_geom_angle_atom_site_label_1
_geom_angle_atom_site_label_2
_geom_angle_atom_site_label_3
_geom_angle
_geom_angle_site_symmetry_1
_geom_angle_site_symmetry_2
_geom_angle_site_symmetry_3
_geom_angle_publ_flag
? ? ? ? ? ? ? ?

loop_
_geom_bond_atom_site_label_1
_geom_bond_atom_site_label_2
_geom_bond_distance
_geom_bond_site_symmetry_1
_geom_bond_site_symmetry_2
_geom_bond_publ_flag
? ? ? ? ? ?

loop_
_geom_contact_atom_site_label_1
_geom_contact_atom_site_label_2
_geom_contact_distance
_geom_contact_site_symmetry_1
_geom_contact_site_symmetry_2
_geom_contact_publ_flag
? ? ? ? ? ?

loop_
_geom_torsion_atom_site_label_1
_geom_torsion_atom_site_label_2
_geom_torsion_atom_site_label_3
_geom_torsion_atom_site_label_4
_geom_torsion
_geom_torsion_site_symmetry_1
_geom_torsion_site_symmetry_2
_geom_torsion_site_symmetry_3
_geom_torsion_site_symmetry_4
_geom_torsion_publ_flag
? ? ? ? ? ? ? ? ? ?
